data_7045309
loop_
_publ_author_name
'Wu, Jia-Wei'
'Wang, Xue'
'Tian, Chong-Bin'
'Du, Shao-Wu'

_publ_section_title
;
 A new approach to fabricate the Mn(ii)-based magnetic refrigerant through
 incorporation of a diamagnetic {LiO<sub>4</sub>} spacer.
;
_journal_issue 7
_journal_name_full 'Dalton transactions (Cambridge, England : 2003)'
_journal_page_first 2143
_journal_page_last 2147
_journal_paper_doi 10.1039/c7dt04820c
_journal_volume 47
_journal_year 2018
_chemical_formula_sum 'C16 H12 Li2 Mn O10'
_chemical_formula_weight 433.08
_space_group_crystal_system monoclinic
_space_group_IT_number 15
_space_group_name_Hall '-C 2yc'
_space_group_name_H-M_alt 'C 1 2/c 1'
_symmetry_space_group_name_Hall '-C 2yc'
_symmetry_space_group_name_H-M 'C 1 2/c 1'
_atom_sites_solution_hydrogens mixed
_audit_creation_method SHELXL-2016/6
_audit_update_record
;
2017-11-20 deposited with the CCDC.
2018-01-17 downloaded from the CCDC.
;
_cell_angle_alpha 90
_cell_angle_beta 111.528(5)
_cell_angle_gamma 90
_cell_formula_units_Z 4
_cell_length_a 16.390(6)
_cell_length_b 10.753(4)
_cell_length_c 10.349(4)
_cell_measurement_reflns_used 2630
_cell_measurement_temperature 295(2)
_cell_measurement_theta_max 27.4778
_cell_measurement_theta_min 2.1154
_cell_volume 1696.7(11)
_computing_cell_refinement 'CrystalClear (Rigaku Inc., 2007)'
_computing_data_collection 'CrystalClear (Rigaku Inc., 2007)'
_computing_data_reduction 'CrystalClear (Rigaku Inc., 2007)'
_computing_molecular_graphics 'DIAMOND. Version 3.2. Crystal Impact'
_computing_publication_material 'Windows Word 2010'
_computing_structure_refinement 'SHELXL-2016/6 (Sheldrick, 2016)'
_computing_structure_solution 'SHELXL-2016/6 (Sheldrick, 2016)'
_diffrn_ambient_temperature 295(2)
_diffrn_measured_fraction_theta_full 0.983
_diffrn_measured_fraction_theta_max 0.984
_diffrn_measurement_device_type 'Saturn724+ (2x2 bin mode)'
_diffrn_measurement_method CCD_Profile_fitting
_diffrn_radiation_type MoK\a
_diffrn_radiation_wavelength 0.71073
_diffrn_reflns_av_R_equivalents 0.0294
_diffrn_reflns_av_unetI/netI 0.0279
_diffrn_reflns_Laue_measured_fraction_full 0.983
_diffrn_reflns_Laue_measured_fraction_max 0.984
_diffrn_reflns_limit_h_max 20
_diffrn_reflns_limit_h_min -20
_diffrn_reflns_limit_k_max 13
_diffrn_reflns_limit_k_min -8
_diffrn_reflns_limit_l_max 12
_diffrn_reflns_limit_l_min -12
_diffrn_reflns_number 6364
_diffrn_reflns_point_group_measured_fraction_full 0.983
_diffrn_reflns_point_group_measured_fraction_max 0.984
_diffrn_reflns_theta_full 25.242
_diffrn_reflns_theta_max 25.992
_diffrn_reflns_theta_min 2.788
_exptl_absorpt_coefficient_mu 0.835
_exptl_absorpt_correction_T_max 1.0000
_exptl_absorpt_correction_T_min 0.9142
_exptl_absorpt_correction_type multi-scan
_exptl_crystal_colour Colorless
_exptl_crystal_density_diffrn 1.695
_exptl_crystal_description Prism
_exptl_crystal_F_000 876
_exptl_crystal_preparation 'Magnetic properties'
_exptl_crystal_size_max 0.1800
_exptl_crystal_size_mid 0.0800
_exptl_crystal_size_min 0.0400
_refine_diff_density_max 0.520
_refine_diff_density_min -0.682
_refine_diff_density_rms 0.060
_refine_ls_extinction_method none
_refine_ls_goodness_of_fit_ref 1.039
_refine_ls_hydrogen_treatment constr
_refine_ls_matrix_type full
_refine_ls_number_parameters 126
_refine_ls_number_reflns 1651
_refine_ls_number_restraints 0
_refine_ls_restrained_S_all 1.039
_refine_ls_R_factor_all 0.0392
_refine_ls_R_factor_gt 0.0348
_refine_ls_shift/su_max 0.000
_refine_ls_shift/su_mean 0.000
_refine_ls_structure_factor_coef Fsqd
_refine_ls_weighting_details 'w=1/[\s^2^(Fo^2^)+(0.0421P)^2^+2.1399P] where P=(Fo^2^+2Fc^2^)/3'
_refine_ls_weighting_scheme calc
_refine_ls_wR_factor_gt 0.0840
_refine_ls_wR_factor_ref 0.0866
_reflns_Friedel_coverage 0.000
_reflns_number_gt 1503
_reflns_number_total 1651
_reflns_threshold_expression 'I > 2\s(I)'
_cod_data_source_file c7dt04820c2.cif
_cod_data_source_block a
_cod_depositor_comments
;
The following automatic conversions were performed:

'_exptl_absorpt_correction_type' value 'Multi-scan' changed to
'multi-scan' according to
/home/data/users/saulius/crontab/automatic-downloads/rss-feeds/RSC/lib/dictionaries/cif_core.dic
dictionary named 'cif_core.dic' version 2.4.2 from 2011-04-26.

Automatic conversion script
Id: cif_fix_values 4973 2017-02-22 13:04:09Z antanas 

 Adding full bibliography for 7045309.cif.
;
_cod_original_cell_volume 1696.8(11)
_cod_database_code 7045309
_shelx_shelxl_version_number 2016/6
_shelx_space_group_comment
;
The symmetry employed for this shelxl refinement is uniquely defined
by the following loop, which should always be used as a source of
symmetry information in preference to the above space-group names.
They are only intended as comments.
;

loop_
_space_group_symop_operation_xyz
'x, y, z'
'-x, y, -z+1/2'
'x+1/2, y+1/2, z'
'-x+1/2, y+1/2, -z+1/2'
'-x, -y, -z'
'x, -y, z-1/2'
'-x+1/2, -y+1/2, -z'
'x+1/2, -y+1/2, z-1/2'

loop_
_atom_site_label
_atom_site_type_symbol
_atom_site_fract_x
_atom_site_fract_y
_atom_site_fract_z
_atom_site_U_iso_or_equiv
_atom_site_adp_type
_atom_site_occupancy
_atom_site_site_symmetry_order
_atom_site_calc_flag
_atom_site_refinement_flags_posn
_atom_site_refinement_flags_adp
_atom_site_refinement_flags_occupancy
Mn1 Mn 0.500000 -0.08878(4) -0.250000 0.02239(15) Uani 1 2 d S T P
O1 O 0.39545(8) -0.01135(13) -0.43916(13) 0.02239(15) Uani 1 1 d . . .
O2 O 0.39470(9) 0.06467(14) -0.24352(14) 0.0276(3) Uani 1 1 d . . .
O3 O 0.01368(9) 0.30047(15) -0.42157(17) 0.0331(4) Uani 1 1 d . . .
O4 O 0.12870(11) 0.27513(17) -0.23151(16) 0.0399(4) Uani 1 1 d . . .
O5 O 0.33003(13) 0.27681(19) -0.06188(18) 0.0531(5) Uani 1 1 d . . .
H5B H 0.274323 0.279829 -0.093857 0.064 Uiso 1 1 d R U .
H5A H 0.337464 0.281849 0.023673 0.064 Uiso 1 1 d R U .
C1 C 0.35671(13) 0.04512(18) -0.3713(2) 0.0211(4) Uani 1 1 d . . .
C2 C 0.08935(13) 0.2566(2) -0.3580(2) 0.0260(5) Uani 1 1 d . . .
C3 C 0.26335(13) 0.08336(18) -0.4443(2) 0.0212(4) Uani 1 1 d . . .
C4 C 0.21967(12) 0.14688(18) -0.3725(2) 0.0220(4) Uani 1 1 d . . .
H4A H 0.249027 0.165921 -0.279229 0.026 Uiso 1 1 calc R U .
C5 C 0.13273(12) 0.18247(19) -0.4379(2) 0.0231(4) Uani 1 1 d . . .
C6 C 0.08891(14) 0.1522(2) -0.5766(2) 0.0345(5) Uani 1 1 d . . .
H6A H 0.030525 0.175008 -0.621246 0.041 Uiso 1 1 calc R U .
C7 C 0.13222(16) 0.0877(3) -0.6488(2) 0.0428(7) Uani 1 1 d . . .
H7A H 0.102535 0.066796 -0.741504 0.051 Uiso 1 1 calc R U .
C8 C 0.21924(15) 0.0547(2) -0.5834(2) 0.0325(5) Uani 1 1 d . . .
H8A H 0.248305 0.013213 -0.632748 0.039 Uiso 1 1 calc R U .
Li1 Li 0.4074(2) 0.1376(4) -0.0675(4) 0.0290(8) Uani 1 1 d . . .

loop_
_atom_site_aniso_label
_atom_site_aniso_U_11
_atom_site_aniso_U_22
_atom_site_aniso_U_33
_atom_site_aniso_U_23
_atom_site_aniso_U_13
_atom_site_aniso_U_12
Mn1 0.0161(2) 0.0310(3) 0.0183(2) 0.000 0.00426(16) 0.000
O1 0.0161(2) 0.0310(3) 0.0183(2) 0.000 0.00426(16) 0.000
O2 0.0216(7) 0.0387(9) 0.0193(7) -0.0014(6) 0.0036(6) 0.0087(6)
O3 0.0231(7) 0.0380(9) 0.0410(9) 0.0055(7) 0.0148(7) 0.0132(7)
O4 0.0435(9) 0.0508(11) 0.0266(8) -0.0038(7) 0.0143(7) 0.0167(8)
O5 0.0579(12) 0.0631(13) 0.0336(9) -0.0055(9) 0.0113(8) 0.0241(10)
C1 0.0221(9) 0.0212(9) 0.0217(9) 0.0014(8) 0.0099(8) 0.0039(8)
C2 0.0239(10) 0.0273(11) 0.0296(11) 0.0047(9) 0.0133(9) 0.0053(8)
C3 0.0207(10) 0.0223(10) 0.0200(9) 0.0013(8) 0.0067(8) 0.0049(8)
C4 0.0213(9) 0.0254(10) 0.0178(9) 0.0002(8) 0.0055(8) 0.0046(8)
C5 0.0200(10) 0.0250(10) 0.0240(10) -0.0001(8) 0.0076(8) 0.0044(8)
C6 0.0205(10) 0.0452(14) 0.0301(11) -0.0052(10) 0.0002(9) 0.0087(10)
C7 0.0342(13) 0.0615(17) 0.0217(11) -0.0142(11) -0.0025(10) 0.0146(12)
C8 0.0325(12) 0.0399(13) 0.0227(10) -0.0074(9) 0.0073(9) 0.0127(10)
Li1 0.0275(17) 0.0336(19) 0.0247(17) -0.0011(15) 0.0080(14) -0.0032(15)

loop_
_atom_type_symbol
_atom_type_description
_atom_type_scat_dispersion_real
_atom_type_scat_dispersion_imag
_atom_type_scat_source
C C 0.0033 0.0016 'International Tables Vol C Tables 4.2.6.8 and 6.1.1.4'
H H 0.0000 0.0000 'International Tables Vol C Tables 4.2.6.8 and 6.1.1.4'
Li Li -0.0003 0.0001 'International Tables Vol C Tables 4.2.6.8 and 6.1.1.4'
O O 0.0106 0.0060 'International Tables Vol C Tables 4.2.6.8 and 6.1.1.4'
Mn Mn 0.3368 0.7283 'International Tables Vol C Tables 4.2.6.8 and 6.1.1.4'

loop_
_geom_angle_atom_site_label_1
_geom_angle_atom_site_label_2
_geom_angle_atom_site_label_3
_geom_angle
_geom_angle_site_symmetry_1
_geom_angle_site_symmetry_3
O3 Mn1 O3 115.01(9) 3_545 4_544
O3 Mn1 O1 129.13(5) 3_545 2_654
O3 Mn1 O1 76.65(6) 4_544 2_654
O3 Mn1 O1 76.65(6) 3_545 .
O3 Mn1 O1 129.13(5) 4_544 .
O1 Mn1 O1 136.28(8) 2_654 .
O3 Mn1 O2 93.53(6) 3_545 2_654
O3 Mn1 O2 132.46(5) 4_544 2_654
O1 Mn1 O2 56.08(5) 2_654 2_654
O1 Mn1 O2 92.71(5) . 2_654
O3 Mn1 O2 132.46(5) 3_545 .
O3 Mn1 O2 93.53(6) 4_544 .
O1 Mn1 O2 92.71(5) 2_654 .
O1 Mn1 O2 56.08(5) . .
O2 Mn1 O2 93.42(8) 2_654 .
O3 Mn1 O4 87.42(6) 3_545 4_544
O3 Mn1 O4 54.55(5) 4_544 4_544
O1 Mn1 O4 129.41(5) 2_654 4_544
O1 Mn1 O4 78.36(6) . 4_544
O2 Mn1 O4 170.56(5) 2_654 4_544
O2 Mn1 O4 79.11(6) . 4_544
O3 Mn1 O4 54.55(5) 3_545 3_545
O3 Mn1 O4 87.42(6) 4_544 3_545
O1 Mn1 O4 78.36(6) 2_654 3_545
O1 Mn1 O4 129.41(5) . 3_545
O2 Mn1 O4 79.11(6) 2_654 3_545
O2 Mn1 O4 170.56(5) . 3_545
O4 Mn1 O4 108.88(9) 4_544 3_545
O3 Mn1 Li1 38.59(8) 3_545 6
O3 Mn1 Li1 126.93(8) 4_544 6
O1 Mn1 Li1 154.94(8) 2_654 6
O1 Mn1 Li1 38.69(8) . 6
O2 Mn1 Li1 99.37(8) 2_654 6
O2 Mn1 Li1 93.90(8) . 6
O4 Mn1 Li1 75.62(8) 4_544 6
O4 Mn1 Li1 93.01(8) 3_545 6
O3 Mn1 Li1 126.93(8) 3_545 5_655
O3 Mn1 Li1 38.59(8) 4_544 5_655
O1 Mn1 Li1 38.69(8) 2_654 5_655
O1 Mn1 Li1 154.94(8) . 5_655
O2 Mn1 Li1 93.90(8) 2_654 5_655
O2 Mn1 Li1 99.37(8) . 5_655
O4 Mn1 Li1 93.01(8) 4_544 5_655
O4 Mn1 Li1 75.62(8) 3_545 5_655
Li1 Mn1 Li1 160.63(14) 6 5_655
C1 O1 Li1 155.08(17) . 6
C1 O1 Mn1 94.16(12) . .
Li1 O1 Mn1 95.77(12) 6 .
C1 O2 Li1 154.89(17) . .
C1 O2 Mn1 86.52(11) . .
Li1 O2 Mn1 118.46(13) . .
C2 O3 Li1 162.79(19) . 8_455
C2 O3 Mn1 98.75(14) . 3_455
Li1 O3 Mn1 96.45(13) 8_455 3_455
C2 O4 Mn1 85.22(13) . 3_455
Li1 O5 H5B 128.8 . .
Li1 O5 H5A 103.3 . .
H5B O5 H5A 97.2 . .
O1 C1 O2 120.69(18) . .
O1 C1 C3 118.83(17) . .
O2 C1 C3 120.42(17) . .
O4 C2 O3 121.3(2) . .
O4 C2 C5 119.76(18) . .
O3 C2 C5 118.98(19) . .
C8 C3 C4 119.37(18) . .
C8 C3 C1 120.68(18) . .
C4 C3 C1 119.94(17) . .
C3 C4 C5 120.95(18) . .
C3 C4 H4A 119.5 . .
C5 C4 H4A 119.5 . .
C4 C5 C6 119.25(19) . .
C4 C5 C2 119.12(18) . .
C6 C5 C2 121.60(18) . .
C7 C6 C5 120.04(19) . .
C7 C6 H6A 120.0 . .
C5 C6 H6A 120.0 . .
C6 C7 C8 120.2(2) . .
C6 C7 H7A 119.9 . .
C8 C7 H7A 119.9 . .
C3 C8 C7 120.1(2) . .
C3 C8 H8A 119.9 . .
C7 C8 H8A 119.9 . .
O2 Li1 O1 110.92(19) . 6_556
O2 Li1 O3 128.8(2) . 8_556
O1 Li1 O3 89.69(16) 6_556 8_556
O2 Li1 O5 119.28(19) . .
O1 Li1 O5 106.26(18) 6_556 .
O3 Li1 O5 96.79(18) 8_556 .
O2 Li1 Mn1 140.50(18) . 5_655
O1 Li1 Mn1 45.54(8) 6_556 5_655
O3 Li1 Mn1 44.96(9) 8_556 5_655
O5 Li1 Mn1 99.54(14) . 5_655
O2 Li1 H5A 139.3 . .
O1 Li1 H5A 90.0 6_556 .
O3 Li1 H5A 83.8 8_556 .
O5 Li1 H5A 20.8 . .
Mn1 Li1 H5A 78.8 5_655 .

loop_
_geom_bond_atom_site_label_1
_geom_bond_atom_site_label_2
_geom_bond_distance
_geom_bond_site_symmetry_2
Mn1 O3 2.2167(17) 3_545
Mn1 O3 2.2167(17) 4_544
Mn1 O1 2.2361(14) 2_654
Mn1 O1 2.2361(14) .
Mn1 O2 2.4064(15) 2_654
Mn1 O2 2.4064(15) .
Mn1 O4 2.5163(17) 4_544
Mn1 O4 2.5163(17) 3_545
Mn1 Li1 3.117(4) 6
Mn1 Li1 3.117(4) 5_655
O1 C1 1.262(2) .
O1 Li1 1.959(4) 6
O2 C1 1.256(2) .
O2 Li1 1.923(4) .
O3 C2 1.263(3) .
O3 Li1 1.957(4) 8_455
O4 C2 1.245(3) .
O5 Li1 1.977(4) .
O5 H5B 0.8500 .
O5 H5A 0.8500 .
C1 C3 1.494(3) .
C2 C5 1.502(3) .
C3 C8 1.388(3) .
C3 C4 1.386(3) .
C4 C5 1.388(3) .
C4 H4A 0.9300 .
C5 C6 1.388(3) .
C6 C7 1.390(3) .
C6 H6A 0.9300 .
C7 C8 1.382(3) .
C7 H7A 0.9300 .
C8 H8A 0.9300 .
Li1 H5A 2.3250 .
